data_7109214
loop_
_publ_author_name
'Debabrata Mukherjee'
'Nicole L. Lampland'
'KaKing Yan'
'James F. Dunne'
'Arkady Ellern'
'Aaron D. Sadow'

_publ_section_title
;
 Divergent reaction pathways of tris(oxazolinyl)borato zinc and magnesium
 silyl compounds
;
_journal_name_full Chem.Commun.
_journal_page_first 4334
_journal_paper_doi 10.1039/c2cc36953b
_journal_volume 49
_journal_year 2013
_chemical_formula_sum 'C22 H30 B N3 O5 Zn'
_chemical_formula_weight 492.67
_space_group_IT_number 14
_symmetry_cell_setting monoclinic
_symmetry_space_group_name_Hall '-P 2ybc'
_symmetry_space_group_name_H-M 'P 1 21/c 1'
_atom_sites_solution_hydrogens geom
_atom_sites_solution_primary direct
_atom_sites_solution_secondary difmap
_audit_creation_method 'APEX2 v2009.11-0'
_cell_angle_alpha 90
_cell_angle_beta 95.7950(10)
_cell_angle_gamma 90
_cell_formula_units_Z 4
_cell_length_a 11.1030(5)
_cell_length_b 13.3614(5)
_cell_length_c 16.2115(7)
_cell_measurement_temperature 173.(2)
_cell_volume 2392.71(17)
_computing_cell_refinement 'SAINT V7.66A (Bruker AXS, 2009)'
_computing_data_collection 'APEX2 Suite (Bruker AXS, 2009)'
_computing_data_reduction 'SAINT V7.66A (Bruker AXS, 2009)'
_computing_molecular_graphics 'XSHELL (Bruker AXS, 2007)'
_computing_publication_material 'APEX2 Suite (Bruker AXS, 2009)'
_computing_structure_refinement 'SHELXL-97 (Sheldrick, 2008)'
_computing_structure_solution 'SHELXS-97 (Sheldrick, 2008)'
_diffrn_ambient_temperature 173.(2)
_diffrn_measured_fraction_theta_full 0.998
_diffrn_measured_fraction_theta_max 0.998
_diffrn_measurement_device_type ' BRUKER APEX2 CCD Diffractometer'
_diffrn_measurement_method '\w scan'
_diffrn_radiation_monochromator graphite
_diffrn_radiation_type MoK\a
_diffrn_radiation_wavelength 0.71073
_diffrn_reflns_av_R_equivalents 0.0369
_diffrn_reflns_av_sigmaI/netI 0.0339
_diffrn_reflns_limit_h_max 14
_diffrn_reflns_limit_h_min -14
_diffrn_reflns_limit_k_max 17
_diffrn_reflns_limit_k_min -17
_diffrn_reflns_limit_l_max 21
_diffrn_reflns_limit_l_min -21
_diffrn_reflns_number 24027
_diffrn_reflns_theta_full 28.31
_diffrn_reflns_theta_max 28.31
_diffrn_reflns_theta_min 1.84
_exptl_absorpt_coefficient_mu 1.063
_exptl_absorpt_correction_T_max 0.92
_exptl_absorpt_correction_T_min 0.75
_exptl_absorpt_correction_type multi-scan
_exptl_absorpt_process_details
;
;
_exptl_crystal_colour colourless
_exptl_crystal_density_diffrn 1.368
_exptl_crystal_density_method 'not measured'
_exptl_crystal_description block
_exptl_crystal_F_000 1032
_exptl_crystal_size_max 0.29
_exptl_crystal_size_mid 0.12
_exptl_crystal_size_min 0.08
_refine_diff_density_max 0.383
_refine_diff_density_min -0.297
_refine_ls_extinction_method none
_refine_ls_goodness_of_fit_ref 1.008
_refine_ls_hydrogen_treatment constr
_refine_ls_matrix_type full
_refine_ls_number_parameters 295
_refine_ls_number_reflns 5942
_refine_ls_number_restraints 0
_refine_ls_restrained_S_all 1.008
_refine_ls_R_factor_all 0.0467
_refine_ls_R_factor_gt 0.0307
_refine_ls_shift/su_max 0.001
_refine_ls_shift/su_mean 0.000
_refine_ls_structure_factor_coef Fsqd
_refine_ls_weighting_details 'calc w=1/[\s^2^(Fo^2^)+(0.0353P)^2^+0.7620P] where P=(Fo^2^+2Fc^2^)/3'
_refine_ls_weighting_scheme calc
_refine_ls_wR_factor_gt 0.0699
_refine_ls_wR_factor_ref 0.0765
_reflns_number_gt 4678
_reflns_number_total 5942
_reflns_threshold_expression >2sigma(I)
_cod_data_source_file c2cc36953b.txt
_cod_data_source_block I
_cod_original_cell_volume 2392.71(18)
_cod_database_code 7109214

loop_
_symmetry_equiv_pos_as_xyz
'x, y, z'
'-x, y+1/2, -z+1/2'
'-x, -y, -z'
'x, -y-1/2, z-1/2'

loop_
_atom_site_type_symbol
_atom_site_label
_atom_site_fract_x
_atom_site_fract_y
_atom_site_fract_z
_atom_site_U_iso_or_equiv
_atom_site_adp_type
_atom_site_calc_flag
_atom_site_refinement_flags
_atom_site_occupancy
Zn Zn1 0.686734(17) 0.212435(14) 0.047205(12) 0.02105(6) Uani d . 1
B B1 0.95054(16) 0.21325(13) 0.11853(11) 0.0182(2) Uani d . 1
C C1 0.86073(17) 0.48790(12) 0.13513(12) 0.0315(4) Uani d . 1
H H1A 0.8949 0.5455 0.107 0.038 Uiso calc R 1
H H1B 0.8414 0.5094 0.1907 0.038 Uiso calc R 1
C C2 0.74699(17) 0.44784(12) 0.08362(11) 0.0254(4) Uani d . 1
C C3 0.7373(2) 0.48489(16) -0.00576(12) 0.0444(5) Uani d . 1
H H3A 0.8134 0.4714 -0.0295 0.067 Uiso calc R 1
H H3B 0.7215 0.557 -0.0069 0.067 Uiso calc R 1
H H3C 0.6709 0.45 -0.0383 0.067 Uiso calc R 1
C C4 0.63079(18) 0.46705(14) 0.12315(13) 0.0390(5) Uani d . 1
H H4A 0.5629 0.4348 0.09 0.059 Uiso calc R 1
H H4B 0.6162 0.5393 0.1255 0.059 Uiso calc R 1
H H4C 0.6383 0.4395 0.1795 0.059 Uiso calc R 1
C C5 0.88314(14) 0.32276(12) 0.11401(10) 0.0197(2) Uani d . 1
C C6 0.9654(2) 0.09499(14) -0.09692(11) 0.0349(5) Uani d . 1
H H6A 0.9769 0.0216 -0.0985 0.042 Uiso calc R 1
H H6B 1.0022 0.1253 -0.1441 0.042 Uiso calc R 1
C C7 0.83065(18) 0.12104(12) -0.10079(10) 0.0277(4) Uani d . 1
C C8 0.7937(2) 0.20224(16) -0.16450(12) 0.0429(5) Uani d . 1
H H8A 0.71 0.2226 -0.1594 0.064 Uiso calc R 1
H H8B 0.8 0.1761 -0.2204 0.064 Uiso calc R 1
H H8C 0.8475 0.2601 -0.1546 0.064 Uiso calc R 1
C C9 0.7495(2) 0.02968(16) -0.11315(12) 0.0432(5) Uani d . 1
H H9A 0.7714 -0.0187 -0.0687 0.065 Uiso calc R 1
H H9B 0.76 -0.0011 -0.1668 0.065 Uiso calc R 1
H H9C 0.6649 0.0499 -0.1119 0.065 Uiso calc R 1
C C10 0.92816(16) 0.17002(12) 0.02306(10) 0.0213(2) Uani d . 1
C C11 0.81069(14) 0.01376(12) 0.25031(11) 0.0252(4) Uani d . 1
H H11A 0.7993 0.033 0.308 0.03 Uiso calc R 1
H H11B 0.8243 -0.0594 0.2482 0.03 Uiso calc R 1
C C12 0.70068(14) 0.04408(12) 0.19097(11) 0.0225(2) Uani d . 1
C C13 0.59073(17) 0.06977(16) 0.23526(12) 0.0351(5) Uani d . 1
H H13A 0.6123 0.1217 0.2768 0.053 Uiso calc R 1
H H13B 0.5631 0.0098 0.2626 0.053 Uiso calc R 1
H H13C 0.5258 0.0944 0.1949 0.053 Uiso calc R 1
C C14 0.6684(2) -0.03387(13) 0.12348(12) 0.0323(4) Uani d . 1
H H14A 0.6072 -0.0063 0.0819 0.048 Uiso calc R 1
H H14B 0.6362 -0.0939 0.1482 0.048 Uiso calc R 1
H H14C 0.7411 -0.0515 0.097 0.048 Uiso calc R 1
C C15 0.86366(14) 0.13844(12) 0.16694(9) 0.0181(2) Uani d . 1
C C16 1.08805(14) 0.22245(12) 0.15946(11) 0.0220(2) Uani d . 1
C C17 1.18350(18) 0.24762(18) 0.11454(13) 0.0407(5) Uani d . 1
H H17 1.1681 0.2575 0.0564 0.049 Uiso calc R 1
C C18 1.3011(2) 0.2588(2) 0.15191(16) 0.0538(7) Uani d . 1
H H18 1.3643 0.2761 0.1192 0.065 Uiso calc R 1
C C19 1.3263(2) 0.24511(17) 0.23555(16) 0.0450(5) Uani d . 1
H H19 1.4069 0.2513 0.2609 0.054 Uiso calc R 1
C C20 1.2337(2) 0.22242(13) 0.28213(13) 0.0396(5) Uani d . 1
H H20 1.2498 0.2139 0.3404 0.048 Uiso calc R 1
C C21 1.11674(18) 0.21186(12) 0.24461(11) 0.0297(4) Uani d . 1
H H21 1.0538 0.1968 0.2782 0.036 Uiso calc R 1
C C22 0.4714(2) 0.24300(17) -0.03433(12) 0.0391(5) Uani d . 1
H H22 0.3859 0.2408 -0.0463 0.047 Uiso calc R 1
N N1 0.77351(12) 0.33881(10) 0.08407(8) 0.0215(2) Uani d . 1
N N2 0.82254(12) 0.16305(11) -0.01682(8) 0.0236(2) Uani d . 1
N N3 0.74862(12) 0.13375(10) 0.15076(8) 0.0202(2) Uani d . 1
O O1 0.94568(11) 0.40457(9) 0.14176(8) 0.0275(2) Uani d . 1
O O2 1.01987(11) 0.13630(9) -0.01832(6) 0.0290(2) Uani d . 1
O O3 0.91222(10) 0.06824(8) 0.22085(6) 0.0216(2) Uani d . 1
O O4 0.51665(12) 0.19004(12) 0.02588(9) 0.0406(4) Uani d . 1
O O5 0.5259(2) 0.29556(13) -0.07773(12) 0.0686(5) Uani d . 1

loop_
_atom_site_aniso_label
_atom_site_aniso_U_11
_atom_site_aniso_U_22
_atom_site_aniso_U_33
_atom_site_aniso_U_12
_atom_site_aniso_U_13
_atom_site_aniso_U_23
Zn1 0.02163(11) 0.02108(10) 0.01975(10) 0.00387(8) -0.00137(6) -0.00195(8)
B1 0.0194(9) 0.0179(8) 0.0177(8) 0.0029(7) 0.0036(7) 0.0011(7)
C1 0.0355(10) 0.0188(8) 0.0394(11) 0.0058(8) -0.0001(8) -0.0042(8)
C2 0.0309(9) 0.0178(8) 0.0275(9) 0.0059(7) 0.0024(7) -0.0001(7)
C3 0.0616(15) 0.0338(11) 0.0364(11) 0.0024(10) -0.0026(10) 0.0122(9)
C4 0.0325(11) 0.0337(11) 0.0510(13) 0.0111(9) 0.0051(9) -0.0089(9)
C5 0.0249(8) 0.0183(8) 0.0166(8) 0.0009(5) 0.0053(5) -0.0004(5)
C6 0.0492(11) 0.0341(10) 0.0229(9) 0.0114(9) 0.0107(9) -0.0040(8)
C7 0.0429(11) 0.0251(9) 0.0155(8) 0.0084(8) 0.0049(7) -0.0007(7)
C8 0.0646(15) 0.0415(11) 0.0223(9) 0.0153(11) 0.0036(10) 0.0072(9)
C9 0.0637(15) 0.0356(11) 0.0308(11) -0.0036(10) 0.0067(10) -0.0104(9)
C10 0.0272(9) 0.0180(8) 0.0197(8) 0.0066(7) 0.0073(7) 0.0033(5)
C11 0.0268(9) 0.0255(9) 0.0232(9) -0.0044(7) 0.0024(7) 0.0050(7)
C12 0.0232(9) 0.0216(8) 0.0230(8) -0.0015(7) 0.0038(7) 0.0010(7)
C13 0.0286(10) 0.0378(11) 0.0409(11) -0.0017(8) 0.0128(9) -0.0001(9)
C14 0.0409(11) 0.0239(9) 0.0309(10) -0.0046(8) -0.0016(8) -0.0024(8)
C15 0.0241(8) 0.0167(7) 0.0135(7) 0.0040(5) 0.0023(5) -0.0021(5)
C16 0.0213(8) 0.0170(8) 0.0279(9) 0.0044(5) 0.0032(7) 0.0003(7)
C17 0.0276(10) 0.0621(14) 0.0332(11) -0.0040(10) 0.0074(8) -0.0073(10)
C18 0.0234(11) 0.0786(18) 0.0615(16) -0.0061(11) 0.0150(10) -0.0262(14)
C19 0.0247(11) 0.0375(11) 0.0695(16) 0.0093(9) -0.0120(10) -0.0194(11)
C20 0.0459(13) 0.0248(10) 0.0435(11) -0.0054(9) -0.0181(10) 0.0036(9)
C21 0.0339(10) 0.0249(9) 0.0289(9) -0.0069(8) -0.0036(8) 0.0031(8)
C22 0.0402(11) 0.0411(11) 0.0325(11) 0.0110(10) -0.0127(9) -0.0124(9)
N1 0.0254(7) 0.0174(7) 0.0217(7) 0.0041(5) 0.0015(5) -0.0003(5)
N2 0.0304(8) 0.0241(7) 0.0163(7) 0.0065(5) 0.0028(5) -0.0022(5)
N3 0.0208(7) 0.0189(7) 0.0209(7) 0.0008(5) 0.0026(5) 0.0009(5)
O1 0.0270(7) 0.0173(5) 0.0373(7) 0.0019(5) -0.0011(5) -0.0036(5)
O2 0.0317(7) 0.0323(7) 0.0247(5) 0.0095(5) 0.0111(5) -0.0019(5)
O3 0.0215(5) 0.0212(5) 0.0216(5) 0.0003(5) 0.0001(5) 0.0055(5)
O4 0.0250(7) 0.0595(10) 0.0355(8) 0.0036(7) -0.0054(5) 0.0048(7)
O5 0.0776(14) 0.0624(11) 0.0609(11) -0.0036(10) -0.0164(10) 0.0207(10)

loop_
_atom_type_symbol
_atom_type_description
_atom_type_scat_dispersion_real
_atom_type_scat_dispersion_imag
_atom_type_scat_source
C C 0.0033 0.0016 'International Tables Vol C Tables 4.2.6.8 and 6.1.1.4'
H H 0.0000 0.0000 'International Tables Vol C Tables 4.2.6.8 and 6.1.1.4'
N N 0.0061 0.0033 'International Tables Vol C Tables 4.2.6.8 and 6.1.1.4'
O O 0.0106 0.0060 'International Tables Vol C Tables 4.2.6.8 and 6.1.1.4'
B B 0.0013 0.0007 'International Tables Vol C Tables 4.2.6.8 and 6.1.1.4'
Zn Zn 0.2839 1.4301 'International Tables Vol C Tables 4.2.6.8 and 6.1.1.4'

loop_
_geom_angle_atom_site_label_1
_geom_angle_atom_site_label_2
_geom_angle_atom_site_label_3
_geom_angle
O4 Zn1 N1 128.53(6)
O4 Zn1 N2 129.07(6)
N1 Zn1 N2 93.84(6)
O4 Zn1 N3 108.24(6)
N1 Zn1 N3 94.41(6)
N2 Zn1 N3 92.72(5)
C16 B1 C5 111.11(14)
C16 B1 C15 115.38(13)
C5 B1 C15 106.06(13)
C16 B1 C10 117.50(14)
C5 B1 C10 104.23(13)
C15 B1 C10 101.26(13)
O1 C1 C2 105.32(14)
O1 C1 H1A 110.7
C2 C1 H1A 110.7
O1 C1 H1B 110.7
C2 C1 H1B 110.7
H1A C1 H1B 108.8
N1 C2 C4 109.87(15)
N1 C2 C3 108.53(15)
C4 C2 C3 111.40(17)
N1 C2 C1 100.78(13)
C4 C2 C1 113.45(16)
C3 C2 C1 112.21(16)
C2 C3 H3A 109.5
C2 C3 H3B 109.5
H3A C3 H3B 109.5
C2 C3 H3C 109.5
H3A C3 H3C 109.5
H3B C3 H3C 109.5
C2 C4 H4A 109.5
C2 C4 H4B 109.5
H4A C4 H4B 109.5
C2 C4 H4C 109.5
H4A C4 H4C 109.5
H4B C4 H4C 109.5
N1 C5 O1 115.36(14)
N1 C5 B1 125.24(15)
O1 C5 B1 119.39(14)
O2 C6 C7 105.45(13)
O2 C6 H6A 110.7
C7 C6 H6A 110.7
O2 C6 H6B 110.7
C7 C6 H6B 110.7
H6A C6 H6B 108.8
N2 C7 C9 109.59(15)
N2 C7 C8 108.38(15)
C9 C7 C8 111.55(17)
N2 C7 C6 101.42(14)
C9 C7 C6 112.75(16)
C8 C7 C6 112.58(17)
C7 C8 H8A 109.5
C7 C8 H8B 109.5
H8A C8 H8B 109.5
C7 C8 H8C 109.5
H8A C8 H8C 109.5
H8B C8 H8C 109.5
C7 C9 H9A 109.5
C7 C9 H9B 109.5
H9A C9 H9B 109.5
C7 C9 H9C 109.5
H9A C9 H9C 109.5
H9B C9 H9C 109.5
N2 C10 O2 114.92(15)
N2 C10 B1 122.82(14)
O2 C10 B1 122.23(14)
O3 C11 C12 104.81(13)
O3 C11 H11A 110.8
C12 C11 H11A 110.8
O3 C11 H11B 110.8
C12 C11 H11B 110.8
H11A C11 H11B 108.9
N3 C12 C13 111.46(14)
N3 C12 C14 107.69(14)
C13 C12 C14 110.58(15)
N3 C12 C11 100.98(13)
C13 C12 C11 113.06(15)
C14 C12 C11 112.61(15)
C12 C13 H13A 109.5
C12 C13 H13B 109.5
H13A C13 H13B 109.5
C12 C13 H13C 109.5
H13A C13 H13C 109.5
H13B C13 H13C 109.5
C12 C14 H14A 109.5
C12 C14 H14B 109.5
H14A C14 H14B 109.5
C12 C14 H14C 109.5
H14A C14 H14C 109.5
H14B C14 H14C 109.5
N3 C15 O3 114.96(14)
N3 C15 B1 123.65(14)
O3 C15 B1 120.95(13)
C17 C16 C21 115.78(17)
C17 C16 B1 123.13(16)
C21 C16 B1 120.95(15)
C16 C17 C18 122.1(2)
C16 C17 H17 119.0
C18 C17 H17 119.0
C19 C18 C17 120.4(2)
C19 C18 H18 119.8
C17 C18 H18 119.8
C18 C19 C20 119.1(2)
C18 C19 H19 120.5
C20 C19 H19 120.5
C19 C20 C21 120.2(2)
C19 C20 H20 119.9
C21 C20 H20 119.9
C20 C21 C16 122.4(2)
C20 C21 H21 118.8
C16 C21 H21 118.8
O5 C22 O4 126.5(2)
O5 C22 H22 116.8
O4 C22 H22 116.8
C5 N1 C2 110.23(14)
C5 N1 Zn1 112.41(11)
C2 N1 Zn1 137.31(12)
C10 N2 C7 110.64(14)
C10 N2 Zn1 114.06(11)
C7 N2 Zn1 135.29(12)
C15 N3 C12 110.09(14)
C15 N3 Zn1 112.94(11)
C12 N3 Zn1 132.05(11)
C5 O1 C1 106.71(13)
C10 O2 C6 106.98(14)
C15 O3 C11 106.58(12)
C22 O4 Zn1 111.08(15)

loop_
_geom_bond_atom_site_label_1
_geom_bond_atom_site_label_2
_geom_bond_distance
Zn1 O4 1.9088(14)
Zn1 N1 2.0051(14)
Zn1 N2 2.0255(14)
Zn1 N3 2.0403(14)
B1 C16 1.607(2)
B1 C5 1.642(2)
B1 C15 1.643(2)
B1 C10 1.647(2)
C1 O1 1.456(2)
C1 C2 1.538(3)
C1 H1A 0.99
C1 H1B 0.99
C2 N1 1.486(2)
C2 C4 1.519(3)
C2 C3 1.525(3)
C3 H3A 0.98
C3 H3B 0.98
C3 H3C 0.98
C4 H4A 0.98
C4 H4B 0.98
C4 H4C 0.98
C5 N1 1.282(2)
C5 O1 1.348(2)
C6 O2 1.462(2)
C6 C7 1.531(3)
C6 H6A 0.99
C6 H6B 0.99
C7 N2 1.483(2)
C7 C9 1.518(3)
C7 C8 1.525(3)
C8 H8A 0.98
C8 H8B 0.98
C8 H8C 0.98
C9 H9A 0.98
C9 H9B 0.98
C9 H9C 0.98
C10 N2 1.284(2)
C10 O2 1.352(2)
C11 O3 1.462(2)
C11 C12 1.531(2)
C11 H11A 0.99
C11 H11B 0.99
C12 N3 1.488(2)
C12 C13 1.517(2)
C12 C14 1.527(2)
C13 H13A 0.98
C13 H13B 0.98
C13 H13C 0.98
C14 H14A 0.98
C14 H14B 0.98
C14 H14C 0.98
C15 N3 1.279(2)
C15 O3 1.356(2)
C16 C17 1.387(3)
C16 C21 1.392(2)
C17 C18 1.391(3)
C17 H17 0.95
C18 C19 1.369(4)
C18 H18 0.95
C19 C20 1.369(3)
C19 H19 0.95
C20 C21 1.385(3)
C20 H20 0.95
C21 H21 0.95
C22 O5 1.200(3)
C22 O4 1.268(2)
C22 H22 0.95
